data_4122643
loop_
_publ_author_name
'Murray, Leslie J.'
'Weare, Walter W.'
'Shearer, Jason'
'Mitchell, Alyssa D.'
'Abboud, Khalil A.'

_publ_section_title
;
 Isolation of a (Dinitrogen)Tricopper(I) Complex
;
_journal_name_full 'Journal of the American Chemical Society'
_journal_page_first 140919104426007
_journal_paper_doi 10.1021/ja506445d
_journal_year 2014
_chemical_formula_moiety 'C45 H63 Cu3 N8, C4 H8 O'
_chemical_formula_sum 'C49 H71 Cu3 N8 O'
_chemical_formula_weight 978.75
_space_group_crystal_system monoclinic
_space_group_IT_number 9
_space_group_name_Hall 'C -2yc'
_space_group_name_H-M_alt 'C 1 c 1'
_symmetry_space_group_name_Hall 'C -2yc'
_symmetry_space_group_name_H-M 'C 1 c 1'
_atom_sites_solution_hydrogens geom
_audit_creation_method SHELXL-2013
_audit_update_record
;
2014-07-28 # Formatted by publCIF

;
_cell_angle_alpha 90
_cell_angle_beta 109.8086(19)
_cell_angle_gamma 90
_cell_formula_units_Z 4
_cell_length_a 20.508(2)
_cell_length_b 11.6305(12)
_cell_length_c 20.199(2)
_cell_measurement_reflns_used 7040
_cell_measurement_temperature 100(2)
_cell_measurement_theta_max 28.0
_cell_measurement_theta_min 2.0
_cell_volume 4532.8(8)
_computing_cell_refinement 'Bruker APEX2'
_computing_data_collection 'Bruker APEX2 (Bruker, 2008)'
_computing_data_reduction 'Bruker SAINT (Bruker, 2008)'
_computing_molecular_graphics 'SHELXL-2013 (Sheldrick, 2013)'
_computing_publication_material 'SHELXL-2013 (Sheldrick, 2013)'
_computing_structure_refinement 'SHELXL-2013 (Sheldrick, 2013)'
_computing_structure_solution 'SHELXL-2013 (Sheldrick, 2013)'
_diffrn_ambient_temperature 100(2)
_diffrn_measured_fraction_theta_full 1.000
_diffrn_measured_fraction_theta_max 1.000
_diffrn_measurement_device_type 'Bruker APEX-II DUO'
_diffrn_measurement_method 'phi and omega scans'
_diffrn_radiation_type MoK\a
_diffrn_radiation_wavelength 0.71073
_diffrn_reflns_av_R_equivalents 0.0724
_diffrn_reflns_av_unetI/netI 0.0889
_diffrn_reflns_Laue_measured_fraction_full 1.000
_diffrn_reflns_Laue_measured_fraction_max 1.000
_diffrn_reflns_limit_h_max 26
_diffrn_reflns_limit_h_min -26
_diffrn_reflns_limit_k_max 15
_diffrn_reflns_limit_k_min -15
_diffrn_reflns_limit_l_max 26
_diffrn_reflns_limit_l_min -26
_diffrn_reflns_number 39697
_diffrn_reflns_point_group_measured_fraction_full 0.999
_diffrn_reflns_point_group_measured_fraction_max 0.999
_diffrn_reflns_theta_full 25.242
_diffrn_reflns_theta_max 27.500
_diffrn_reflns_theta_min 2.045
_diffrn_source 'fine-focus sealed tube'
_exptl_absorpt_coefficient_mu 1.442
_exptl_absorpt_correction_T_max 0.9587
_exptl_absorpt_correction_T_min 0.8889
_exptl_absorpt_correction_type analytical
_exptl_absorpt_process_details 'based on measured indexed crystal faces, Bruker SHELXTL  v6.14 (Bruker 2008)'
_exptl_crystal_colour orange
_exptl_crystal_density_diffrn 1.434
_exptl_crystal_description rhombic
_exptl_crystal_F_000 2064
_exptl_crystal_size_max 0.185
_exptl_crystal_size_mid 0.085
_exptl_crystal_size_min 0.047
_refine_diff_density_max 0.483
_refine_diff_density_min -0.556
_refine_diff_density_rms 0.067
_refine_ls_abs_structure_details
; 
 Flack x determined using 3141 quotients [(I+)-(I-)]/[(I+)+(I-)] 
 (Parsons and Flack (2004), Acta Cryst. A60, s61). 
;
_refine_ls_abs_structure_Flack 0.010(6)
_refine_ls_extinction_method none
_refine_ls_goodness_of_fit_ref 0.887
_refine_ls_hydrogen_treatment constr
_refine_ls_matrix_type full
_refine_ls_number_parameters 567
_refine_ls_number_reflns 10409
_refine_ls_number_restraints 13
_refine_ls_restrained_S_all 0.888
_refine_ls_R_factor_all 0.0639
_refine_ls_R_factor_gt 0.0381
_refine_ls_shift/su_max 0.001
_refine_ls_shift/su_mean 0.000
_refine_ls_structure_factor_coef Fsqd
_refine_ls_weighting_details 'w=1/[\s^2^(Fo^2^)+(0.0226P)^2^] where P=(Fo^2^+2Fc^2^)/3'
_refine_ls_weighting_scheme calc
_refine_ls_wR_factor_gt 0.0608
_refine_ls_wR_factor_ref 0.0655
_reflns_Friedel_coverage 0.996
_reflns_Friedel_fraction_full 0.999
_reflns_Friedel_fraction_max 0.997
_reflns_number_gt 7751
_reflns_number_total 10409
_reflns_threshold_expression 'I > 2\s(I)'
_cod_data_source_file ja506445d_si_002.cif
_cod_data_source_block murr17
_cod_database_code 4122643
_shelx_space_group_comment
; 
The symmetry employed for this shelxl refinement is uniquely defined 
by the following loop, which should always be used as a source of 
symmetry information in preference to the above space-group names. 
They are only intended as comments. 
;
_shelx_estimated_absorpt_t_min 0.776
_shelx_estimated_absorpt_t_max 0.935
_shelxl_version_number 2013-3

loop_
_space_group_symop_operation_xyz
'x, y, z'
'x, -y, z+1/2'
'x+1/2, y+1/2, z'
'x+1/2, -y+1/2, z+1/2'

loop_
_atom_site_label
_atom_site_type_symbol
_atom_site_fract_x
_atom_site_fract_y
_atom_site_fract_z
_atom_site_U_iso_or_equiv
_atom_site_adp_type
_atom_site_occupancy
_atom_site_site_symmetry_order
_atom_site_calc_flag
_atom_site_refinement_flags_posn
_atom_site_refinement_flags_adp
_atom_site_refinement_flags_occupancy
_atom_site_disorder_assembly
_atom_site_disorder_group
Cu1 Cu 0.33553(5) 0.25737(10) 0.25183(4) 0.0141(2) Uani 0.87 1 d . . P A 1
Cu2 Cu 0.16290(12) 0.36189(19) 0.24436(11) 0.0163(4) Uani 0.63 1 d . . P A 1
Cu3 Cu 0.28705(8) 0.60890(11) 0.26738(6) 0.0157(3) Uani 0.75 1 d . . P A 1
Cu1' Cu 0.3459(11) 0.2761(15) 0.2548(11) 0.116(7) Uiso 0.13 1 d . . P A 2
Cu2' Cu 0.1670(3) 0.3328(3) 0.2431(3) 0.0206(11) Uiso 0.37 1 d . . P A 2
Cu3' Cu 0.3082(3) 0.6011(5) 0.2701(4) 0.042(2) Uiso 0.25 1 d . . P A 2
N1 N 0.36629(19) 0.2215(3) 0.17495(19) 0.0160(9) Uani 1 1 d . . . . .
N2 N 0.4050(2) 0.1954(3) 0.33273(19) 0.0169(9) Uani 1 1 d . . . . .
N3 N 0.08899(19) 0.3451(3) 0.15748(19) 0.0157(9) Uani 1 1 d . . . . .
N4 N 0.1274(2) 0.3153(3) 0.31611(19) 0.0177(10) Uani 1 1 d . . . . .
N5 N 0.2915(2) 0.7162(3) 0.1976(2) 0.0192(9) Uani 1 1 d . . . . .
N6 N 0.3314(2) 0.6882(3) 0.3542(2) 0.0188(10) Uani 1 1 d . . . . .
N7 N 0.2592(3) 0.4576(4) 0.2560(3) 0.0169(16) Uiso 0.75 1 d D . P A 1
N7' N 0.2849(10) 0.4533(8) 0.2610(9) 0.016(5) Uiso 0.25 1 d D . P A 2
N8 N 0.2670(2) 0.3649(3) 0.2525(2) 0.0206(9) Uiso 1 1 d D . . . .
C1 C 0.3355(3) 0.2689(4) 0.1034(2) 0.0184(12) Uani 1 1 d . . . . .
H1A H 0.3134 0.2060 0.0705 0.022 Uiso 1 1 calc R U . . .
H1B H 0.3726 0.3024 0.0884 0.022 Uiso 1 1 calc R U . . .
C2 C 0.4211(2) 0.1537(4) 0.1885(2) 0.0158(11) Uani 1 1 d . . . . .
C3 C 0.4591(2) 0.1090(4) 0.2555(2) 0.0162(10) Uani 1 1 d . . . . .
H3A H 0.4944 0.0557 0.2558 0.019 Uiso 1 1 calc R U . . .
C4 C 0.4535(2) 0.1301(4) 0.3216(2) 0.0170(11) Uani 1 1 d . . . . .
C5 C 0.4101(3) 0.2205(4) 0.4062(2) 0.0180(11) Uani 1 1 d . . . . .
H5A H 0.4572 0.2491 0.4327 0.022 Uiso 1 1 calc R U . . .
H5B H 0.4025 0.1488 0.4290 0.022 Uiso 1 1 calc R U . . .
C6 C 0.4478(3) 0.1199(4) 0.1296(2) 0.0217(12) Uani 1 1 d . . . . .
H6A H 0.4095 0.0891 0.0899 0.032 Uiso 1 1 calc R U . . .
H6B H 0.4839 0.0612 0.1467 0.032 Uiso 1 1 calc R U . . .
H6C H 0.4672 0.1877 0.1142 0.032 Uiso 1 1 calc R U . . .
C7 C 0.5091(3) 0.0754(4) 0.3843(3) 0.0246(13) Uani 1 1 d . . . . .
H7A H 0.4870 0.0353 0.4138 0.037 Uiso 1 1 calc R U . . .
H7B H 0.5399 0.1354 0.4120 0.037 Uiso 1 1 calc R U . . .
H7C H 0.5360 0.0204 0.3674 0.037 Uiso 1 1 calc R U . . .
C8 C 0.0915(3) 0.3729(4) 0.0866(2) 0.0154(11) Uani 1 1 d . . . . .
H8A H 0.0585 0.4359 0.0654 0.018 Uiso 1 1 calc R U . . .
H8B H 0.0777 0.3047 0.0557 0.018 Uiso 1 1 calc R U . . .
C9 C 0.0278(2) 0.3128(4) 0.1613(2) 0.015(1) Uani 1 1 d . . . . .
C10 C 0.0166(2) 0.2857(4) 0.2249(2) 0.0187(11) Uani 1 1 d . . . . .
H10A H -0.0296 0.2634 0.2187 0.022 Uiso 1 1 calc R U . . .
C11 C 0.0607(2) 0.2855(4) 0.2954(2) 0.0173(11) Uani 1 1 d . . . . .
C12 C 0.1668(3) 0.3177(5) 0.3928(2) 0.0201(12) Uani 1 1 d . . . . .
H12A H 0.1674 0.2399 0.4129 0.024 Uiso 1 1 calc R U . . .
H12B H 0.1439 0.3706 0.4166 0.024 Uiso 1 1 calc R U . . .
C13 C -0.0351(2) 0.3038(4) 0.0949(2) 0.0197(12) Uani 1 1 d . . . . .
H13A H -0.0420 0.3769 0.0694 0.030 Uiso 1 1 calc R U . . .
H13B H -0.0761 0.2861 0.1075 0.030 Uiso 1 1 calc R U . . .
H13C H -0.0277 0.2424 0.0650 0.030 Uiso 1 1 calc R U . . .
C14 C 0.0287(3) 0.2470(5) 0.3496(3) 0.0243(13) Uani 1 1 d . . . . .
H14A H 0.0341 0.3080 0.3845 0.036 Uiso 1 1 calc R U . . .
H14B H 0.0520 0.1772 0.3731 0.036 Uiso 1 1 calc R U . . .
H14C H -0.0207 0.2311 0.3260 0.036 Uiso 1 1 calc R U . . .
C15 C 0.2694(3) 0.6871(4) 0.1221(2) 0.0208(12) Uani 1 1 d . . . . .
H15A H 0.3074 0.7050 0.1038 0.025 Uiso 1 1 calc R U . . .
H15B H 0.2288 0.7346 0.0959 0.025 Uiso 1 1 calc R U . . .
C16 C 0.3119(2) 0.8237(4) 0.2181(3) 0.0180(11) Uani 1 1 d . . . . .
C17 C 0.3363(2) 0.8593(4) 0.2880(2) 0.0198(11) Uani 1 1 d . . . . .
H17A H 0.3477 0.9387 0.2941 0.024 Uiso 1 1 calc R U . . .
C18 C 0.3472(2) 0.7989(4) 0.3513(2) 0.0178(11) Uani 1 1 d . . . . .
C19 C 0.3447(3) 0.6344(4) 0.4243(3) 0.0242(13) Uani 1 1 d . . . . .
H19A H 0.3179 0.6757 0.4494 0.029 Uiso 1 1 calc R U . . .
H19B H 0.3945 0.6419 0.4524 0.029 Uiso 1 1 calc R U . . .
C20 C 0.3087(3) 0.9142(4) 0.1630(3) 0.0242(12) Uani 1 1 d . . . . .
H20A H 0.2612 0.9198 0.1298 0.036 Uiso 1 1 calc R U . . .
H20B H 0.3399 0.8926 0.1375 0.036 Uiso 1 1 calc R U . . .
H20C H 0.3229 0.9887 0.1860 0.036 Uiso 1 1 calc R U . . .
C21 C 0.3786(3) 0.8640(4) 0.4194(3) 0.0288(13) Uani 1 1 d . . . . .
H21A H 0.3477 0.8592 0.4472 0.043 Uiso 1 1 calc R U . . .
H21B H 0.3849 0.9448 0.4091 0.043 Uiso 1 1 calc R U . . .
H21C H 0.4237 0.8304 0.4462 0.043 Uiso 1 1 calc R U . . .
C22 C 0.2820(2) 0.3605(4) 0.1001(2) 0.0177(11) Uani 1 1 d . . . . .
C23 C 0.2133(2) 0.3274(4) 0.0918(2) 0.0137(11) Uani 1 1 d . . . . .
C24 C 0.1648(2) 0.4096(4) 0.0927(2) 0.0152(11) Uani 1 1 d . . . . .
C25 C 0.1831(2) 0.5265(4) 0.1034(2) 0.0170(11) Uani 1 1 d . . . . .
C26 C 0.2506(2) 0.5613(4) 0.1098(2) 0.0156(11) Uani 1 1 d . . . . .
C27 C 0.3007(3) 0.4780(4) 0.1084(2) 0.0185(11) Uani 1 1 d . . . . .
C28 C 0.1940(3) 0.2006(4) 0.0830(2) 0.0191(11) Uani 1 1 d . . . . .
H28A H 0.1571 0.1857 0.1033 0.023 Uiso 1 1 calc R U . . .
H28B H 0.2350 0.1542 0.1097 0.023 Uiso 1 1 calc R U . . .
C29 C 0.1688(3) 0.1622(4) 0.0061(2) 0.0263(12) Uani 1 1 d . . . . .
H29A H 0.1590 0.0795 0.0036 0.039 Uiso 1 1 calc R U . . .
H29B H 0.2047 0.1781 -0.0146 0.039 Uiso 1 1 calc R U . . .
H29C H 0.1265 0.2042 -0.0200 0.039 Uiso 1 1 calc R U . . .
C30 C 0.1321(2) 0.6142(4) 0.1123(2) 0.0184(11) Uani 1 1 d . . . . .
H30A H 0.1581 0.6747 0.1452 0.022 Uiso 1 1 calc R U . . .
H30B H 0.1012 0.5759 0.1340 0.022 Uiso 1 1 calc R U . . .
C31 C 0.0875(3) 0.6714(4) 0.0434(2) 0.0229(12) Uani 1 1 d . . . . .
H31A H 0.0578 0.7298 0.0534 0.034 Uiso 1 1 calc R U . . .
H31B H 0.0587 0.6131 0.0118 0.034 Uiso 1 1 calc R U . . .
H31C H 0.1177 0.7077 0.0208 0.034 Uiso 1 1 calc R U . . .
C32 C 0.3745(3) 0.5139(5) 0.1187(3) 0.0314(14) Uani 1 1 d . . . . .
H32A H 0.3937 0.4619 0.0912 0.038 Uiso 1 1 calc R U . . .
H32B H 0.3741 0.5927 0.0999 0.038 Uiso 1 1 calc R U . . .
C33 C 0.4207(3) 0.5119(5) 0.1938(3) 0.0459(17) Uani 1 1 d . . . . .
H33A H 0.4672 0.5380 0.1971 0.069 Uiso 1 1 calc R U . . .
H33B H 0.4235 0.4334 0.2120 0.069 Uiso 1 1 calc R U . . .
H33C H 0.4020 0.5630 0.2215 0.069 Uiso 1 1 calc R U . . .
C34 C 0.3569(3) 0.3097(4) 0.4088(2) 0.0140(11) Uani 1 1 d . . . . .
C35 C 0.2897(3) 0.2752(4) 0.4032(2) 0.0163(12) Uani 1 1 d . . . . .
C36 C 0.2404(3) 0.3575(4) 0.4054(2) 0.0176(11) Uani 1 1 d . . . . .
C37 C 0.2583(3) 0.4745(5) 0.4150(2) 0.0190(12) Uani 1 1 d . . . . .
C38 C 0.3250(3) 0.5096(4) 0.4184(2) 0.0202(12) Uani 1 1 d . . . . .
C39 C 0.3744(3) 0.4265(4) 0.4139(2) 0.0177(11) Uani 1 1 d . . . . .
C40 C 0.2700(3) 0.1488(4) 0.3941(2) 0.0185(11) Uani 1 1 d . . . . .
H40A H 0.2995 0.1092 0.3713 0.022 Uiso 1 1 calc R U . . .
H40B H 0.2212 0.1417 0.3626 0.022 Uiso 1 1 calc R U . . .
C41 C 0.2783(3) 0.0895(4) 0.4643(2) 0.0247(12) Uani 1 1 d . . . . .
H41A H 0.2614 0.0102 0.4555 0.037 Uiso 1 1 calc R U . . .
H41B H 0.2515 0.1313 0.4885 0.037 Uiso 1 1 calc R U . . .
H41C H 0.3274 0.0891 0.4938 0.037 Uiso 1 1 calc R U . . .
C42 C 0.2060(3) 0.5642(4) 0.4191(2) 0.0237(12) Uani 1 1 d . . . . .
H42A H 0.1738 0.5285 0.4402 0.028 Uiso 1 1 calc R U . . .
H42B H 0.2309 0.6269 0.4507 0.028 Uiso 1 1 calc R U . . .
C43 C 0.1641(3) 0.6154(5) 0.3483(3) 0.0286(13) Uani 1 1 d . . . . .
H43A H 0.1315 0.6723 0.3548 0.043 Uiso 1 1 calc R U . . .
H43B H 0.1383 0.5542 0.3170 0.043 Uiso 1 1 calc R U . . .
H43C H 0.1954 0.6527 0.3275 0.043 Uiso 1 1 calc R U . . .
C44 C 0.4438(3) 0.4667(5) 0.4103(3) 0.0270(13) Uani 1 1 d . . . . .
H44A H 0.4600 0.4102 0.3827 0.032 Uiso 1 1 calc R U . . .
H44B H 0.4369 0.5409 0.3849 0.032 Uiso 1 1 calc R U . . .
C45 C 0.4995(3) 0.4817(5) 0.4813(3) 0.0343(14) Uani 1 1 d . . . . .
H45A H 0.5403 0.5178 0.4752 0.051 Uiso 1 1 calc R U . . .
H45B H 0.5124 0.4063 0.5036 0.051 Uiso 1 1 calc R U . . .
H45C H 0.4821 0.5305 0.5111 0.051 Uiso 1 1 calc R U . . .
O1 O 0.0612(3) 0.8841(6) 0.1595(3) 0.0179(16) Uiso 0.67 1 d D . P B 1
C46 C 0.1173(6) 0.9532(10) 0.1569(5) 0.055(3) Uiso 0.67 1 d D . P B 1
H46A H 0.1002 1.0122 0.1196 0.066 Uiso 0.67 1 calc R U P B 1
H46B H 0.1516 0.9047 0.1452 0.066 Uiso 0.67 1 calc R U P B 1
C47 C 0.1504(7) 1.0094(9) 0.2251(5) 0.032(4) Uiso 0.67 1 d D . P B 1
H47A H 0.1372 1.0915 0.2227 0.038 Uiso 0.67 1 calc R U P B 1
H47B H 0.2015 1.0037 0.2395 0.038 Uiso 0.67 1 calc R U P B 1
C48 C 0.1232(5) 0.9433(8) 0.2776(5) 0.042(3) Uiso 0.67 1 d D . P B 1
H48A H 0.1618 0.9104 0.3171 0.051 Uiso 0.67 1 calc R U P B 1
H48B H 0.0948 0.9935 0.2966 0.051 Uiso 0.67 1 calc R U P B 1
C49 C 0.0793(8) 0.8485(11) 0.2301(6) 0.039(6) Uiso 0.67 1 d D . P B 1
H49A H 0.1060 0.7759 0.2373 0.047 Uiso 0.67 1 calc R U P B 1
H49B H 0.0369 0.8348 0.2420 0.047 Uiso 0.67 1 calc R U P B 1
O1' O 0.0533(14) 0.899(2) 0.1655(13) 0.134(13) Uiso 0.33 1 d D . P C 2
C46' C 0.0955(8) 0.9937(13) 0.1574(7) 0.015(3) Uiso 0.33 1 d D . P C 2
H46C H 0.0662 1.0601 0.1348 0.018 Uiso 0.33 1 calc R U P C 2
H46D H 0.1239 0.9710 0.1285 0.018 Uiso 0.33 1 calc R U P C 2
C47' C 0.1401(14) 1.0222(18) 0.2303(11) 0.039(9) Uiso 0.33 1 d D . P C 2
H47C H 0.1173 1.0787 0.2520 0.047 Uiso 0.33 1 calc R U P C 2
H47D H 0.1854 1.0534 0.2314 0.047 Uiso 0.33 1 calc R U P C 2
C48' C 0.1491(10) 0.9035(16) 0.2686(9) 0.044(5) Uiso 0.33 1 d D . P C 2
H48C H 0.1924 0.8654 0.2692 0.053 Uiso 0.33 1 calc R U P C 2
H48D H 0.1501 0.9131 0.3177 0.053 Uiso 0.33 1 calc R U P C 2
C49' C 0.0885(14) 0.837(2) 0.2274(12) 0.03(1) Uiso 0.33 1 d D . P C 2
H49C H 0.1033 0.7610 0.2153 0.037 Uiso 0.33 1 calc R U P C 2
H49D H 0.0575 0.8242 0.2550 0.037 Uiso 0.33 1 calc R U P C 2

loop_
_atom_site_aniso_label
_atom_site_aniso_U_11
_atom_site_aniso_U_22
_atom_site_aniso_U_33
_atom_site_aniso_U_23
_atom_site_aniso_U_13
_atom_site_aniso_U_12
Cu1 0.0132(4) 0.0191(4) 0.0100(3) 0.0015(3) 0.0040(3) 0.0063(4)
Cu2 0.0148(8) 0.0204(11) 0.0127(7) 0.0009(8) 0.0036(5) -0.0009(9)
Cu3 0.0209(8) 0.0109(6) 0.0135(5) -0.0017(4) 0.0036(5) -0.0040(5)
N1 0.014(2) 0.015(2) 0.018(2) 0.0000(17) 0.0040(18) -0.0002(18)
N2 0.016(2) 0.018(2) 0.018(2) 0.0003(18) 0.0074(18) 0.0011(18)
N3 0.013(2) 0.020(2) 0.014(2) 0.0011(18) 0.0058(17) -0.0032(19)
N4 0.015(2) 0.025(2) 0.012(2) 0.0002(18) 0.0031(18) 0.0007(19)
N5 0.022(2) 0.018(2) 0.019(2) -0.0018(18) 0.0080(18) -0.0014(18)
N6 0.019(2) 0.016(2) 0.020(2) -0.0010(18) 0.0057(18) 0.0021(18)
C1 0.017(3) 0.018(3) 0.021(3) 0.003(2) 0.007(2) 0.002(2)
C2 0.016(3) 0.012(2) 0.021(3) -0.002(2) 0.008(2) -0.002(2)
C3 0.010(2) 0.014(2) 0.023(3) -0.002(2) 0.003(2) 0.000(2)
C4 0.014(3) 0.014(3) 0.024(3) 0.003(2) 0.008(2) -0.001(2)
C5 0.018(3) 0.018(3) 0.018(3) -0.002(2) 0.006(2) 0.001(2)
C6 0.017(3) 0.025(3) 0.024(3) -0.001(2) 0.008(2) 0.003(2)
C7 0.019(3) 0.028(3) 0.026(3) 0.005(2) 0.006(2) 0.008(2)
C8 0.017(3) 0.016(3) 0.014(2) 0.002(2) 0.004(2) 0.002(2)
C9 0.018(3) 0.013(2) 0.012(2) -0.0021(19) 0.003(2) -0.001(2)
C10 0.014(3) 0.024(3) 0.020(3) 0.003(2) 0.008(2) -0.002(2)
C11 0.015(3) 0.017(3) 0.023(3) 0.001(2) 0.011(2) 0.003(2)
C12 0.020(3) 0.031(3) 0.010(2) 0.002(2) 0.006(2) 0.003(2)
C13 0.016(3) 0.027(3) 0.017(3) -0.004(2) 0.007(2) -0.003(2)
C14 0.019(3) 0.030(3) 0.026(3) 0.002(2) 0.010(2) -0.001(3)
C15 0.025(3) 0.019(3) 0.019(3) 0.000(2) 0.009(2) -0.003(2)
C16 0.008(2) 0.017(3) 0.028(3) -0.001(2) 0.006(2) -0.001(2)
C17 0.021(3) 0.013(3) 0.025(3) 0.000(2) 0.006(2) -0.001(2)
C18 0.012(3) 0.017(3) 0.024(3) -0.005(2) 0.005(2) 0.001(2)
C19 0.028(3) 0.021(3) 0.020(3) 0.000(2) 0.002(2) 0.002(3)
C20 0.026(3) 0.020(3) 0.027(3) 0.001(2) 0.010(2) -0.001(2)
C21 0.034(3) 0.019(3) 0.031(3) -0.005(2) 0.008(3) -0.003(3)
C22 0.019(3) 0.023(3) 0.011(2) -0.002(2) 0.005(2) 0.001(2)
C23 0.016(3) 0.016(3) 0.009(2) 0.000(2) 0.004(2) -0.002(2)
C24 0.015(3) 0.020(3) 0.010(2) 0.003(2) 0.004(2) 0.001(2)
C25 0.019(3) 0.022(3) 0.010(2) 0.001(2) 0.004(2) 0.002(2)
C26 0.016(3) 0.019(3) 0.012(2) 0.000(2) 0.005(2) -0.001(2)
C27 0.020(3) 0.018(3) 0.015(3) 0.001(2) 0.004(2) -0.002(2)
C28 0.023(3) 0.015(3) 0.018(3) 0.001(2) 0.006(2) -0.002(2)
C29 0.028(3) 0.021(3) 0.028(3) -0.009(2) 0.007(2) -0.005(2)
C30 0.020(3) 0.021(3) 0.015(2) 0.001(2) 0.007(2) 0.001(2)
C31 0.021(3) 0.025(3) 0.022(3) 0.004(2) 0.007(2) 0.006(2)
C32 0.023(3) 0.019(3) 0.053(4) -0.005(3) 0.014(3) -0.002(3)
C33 0.030(4) 0.035(4) 0.065(4) -0.010(3) 0.007(3) -0.006(3)
C34 0.015(3) 0.019(3) 0.008(2) 0.003(2) 0.004(2) 0.000(2)
C35 0.021(3) 0.017(3) 0.008(2) 0.003(2) 0.001(2) 0.001(2)
C36 0.019(3) 0.026(3) 0.007(2) 0.002(2) 0.003(2) 0.001(2)
C37 0.017(3) 0.029(3) 0.009(2) 0.004(2) 0.002(2) 0.006(2)
C38 0.028(3) 0.017(3) 0.010(2) 0.001(2) -0.001(2) 0.003(2)
C39 0.017(3) 0.021(3) 0.013(2) -0.002(2) 0.002(2) -0.003(2)
C40 0.019(3) 0.020(3) 0.015(2) 0.000(2) 0.004(2) 0.000(2)
C41 0.027(3) 0.023(3) 0.025(3) 0.004(2) 0.011(2) -0.004(2)
C42 0.025(3) 0.026(3) 0.020(3) 0.000(2) 0.008(2) 0.009(2)
C43 0.023(3) 0.028(3) 0.035(3) 0.011(3) 0.010(3) 0.004(3)
C44 0.024(3) 0.024(3) 0.031(3) -0.002(2) 0.008(3) -0.006(2)
C45 0.023(3) 0.029(3) 0.042(3) 0.005(3) -0.001(3) -0.003(3)

loop_
_atom_type_symbol
_atom_type_description
_atom_type_scat_dispersion_real
_atom_type_scat_dispersion_imag
_atom_type_scat_source
C C 0.0033 0.0016 'International Tables Vol C Tables 4.2.6.8 and 6.1.1.4'
H H 0.0000 0.0000 'International Tables Vol C Tables 4.2.6.8 and 6.1.1.4'
N N 0.0061 0.0033 'International Tables Vol C Tables 4.2.6.8 and 6.1.1.4'
O O 0.0106 0.0060 'International Tables Vol C Tables 4.2.6.8 and 6.1.1.4'
Cu Cu 0.3201 1.2651 'International Tables Vol C Tables 4.2.6.8 and 6.1.1.4'

loop_
_geom_angle_atom_site_label_1
_geom_angle_atom_site_label_2
_geom_angle_atom_site_label_3
_geom_angle
N8 Cu1 N2 125.91(17)
N8 Cu1 N1 127.12(17)
N2 Cu1 N1 104.91(16)
N3 Cu2 N4 106.37(19)
N3 Cu2 N8 123.34(19)
N4 Cu2 N8 126.1(2)
N3 Cu2 N7 123.7(2)
N4 Cu2 N7 128.3(2)
N8 Cu2 N7 29.38(15)
N7 Cu3 N5 128.6(2)
N7 Cu3 N6 127.3(2)
N5 Cu3 N6 103.55(18)
N2 Cu1' N1 106.1(9)
N2 Cu1' N8 126.3(11)
N1 Cu1' N8 126.0(11)
N2 Cu1' N7' 125.1(10)
N1 Cu1' N7' 126.1(10)
N8 Cu1' N7' 25.4(4)
N4 Cu2' N3 105.0(3)
N4 Cu2' N8 128.7(3)
N3 Cu2' N8 125.3(3)
N7' Cu3' N6 126.0(7)
N7' Cu3' N5 128.4(7)
N6 Cu3' N5 103.6(3)
C2 N1 C1 118.5(4)
C2 N1 Cu1' 116.0(7)
C1 N1 Cu1' 124.1(6)
C2 N1 Cu1 117.0(3)
C1 N1 Cu1 124.5(3)
C4 N2 C5 118.6(4)
C4 N2 Cu1' 116.8(7)
C5 N2 Cu1' 123.2(7)
C4 N2 Cu1 117.1(3)
C5 N2 Cu1 124.2(3)
C9 N3 C8 117.2(4)
C9 N3 Cu2 116.5(3)
C8 N3 Cu2 126.2(3)
C9 N3 Cu2' 116.0(3)
C8 N3 Cu2' 126.4(3)
C11 N4 C12 118.0(4)
C11 N4 Cu2 116.8(3)
C12 N4 Cu2 125.1(3)
C11 N4 Cu2' 116.3(3)
C12 N4 Cu2' 125.3(3)
C16 N5 C15 119.2(4)
C16 N5 Cu3 118.1(3)
C15 N5 Cu3 122.6(3)
C16 N5 Cu3' 117.2(4)
C15 N5 Cu3' 122.6(4)
C18 N6 C19 118.7(4)
C18 N6 Cu3' 117.9(4)
C19 N6 Cu3' 122.5(4)
C18 N6 Cu3 118.1(3)
C19 N6 Cu3 123.1(3)
N8 N7 Cu3 154.6(6)
N8 N7 Cu2 68.9(4)
Cu3 N7 Cu2 136.3(3)
N8 N7' Cu3' 175.6(18)
N8 N7' Cu1' 49.(1)
Cu3' N7' Cu1' 134.4(11)
N7 N8 Cu1 141.1(5)
N7' N8 Cu1' 105.6(13)
N7' N8 Cu2' 117.9(11)
Cu1' N8 Cu2' 136.5(6)
N7 N8 Cu2 81.7(4)
Cu1 N8 Cu2 137.3(2)
N1 C1 C22 111.7(4)
N1 C1 H1A 109.3
C22 C1 H1A 109.3
N1 C1 H1B 109.3
C22 C1 H1B 109.3
H1A C1 H1B 107.9
N1 C2 C3 124.9(4)
N1 C2 C6 119.9(4)
C3 C2 C6 115.3(4)
C4 C3 C2 130.7(4)
C4 C3 H3A 114.7
C2 C3 H3A 114.7
N2 C4 C3 124.7(4)
N2 C4 C7 119.3(4)
C3 C4 C7 116.0(4)
N2 C5 C34 111.2(4)
N2 C5 H5A 109.4
C34 C5 H5A 109.4
N2 C5 H5B 109.4
C34 C5 H5B 109.4
H5A C5 H5B 108.0
C2 C6 H6A 109.5
C2 C6 H6B 109.5
H6A C6 H6B 109.5
C2 C6 H6C 109.5
H6A C6 H6C 109.5
H6B C6 H6C 109.5
C4 C7 H7A 109.5
C4 C7 H7B 109.5
H7A C7 H7B 109.5
C4 C7 H7C 109.5
H7A C7 H7C 109.5
H7B C7 H7C 109.5
N3 C8 C24 109.8(4)
N3 C8 H8A 109.7
C24 C8 H8A 109.7
N3 C8 H8B 109.7
C24 C8 H8B 109.7
H8A C8 H8B 108.2
N3 C9 C10 124.0(4)
N3 C9 C13 120.2(4)
C10 C9 C13 115.8(4)
C11 C10 C9 132.4(4)
C11 C10 H10A 113.8
C9 C10 H10A 113.8
N4 C11 C10 123.8(4)
N4 C11 C14 119.9(4)
C10 C11 C14 116.3(4)
N4 C12 C36 109.8(4)
N4 C12 H12A 109.7
C36 C12 H12A 109.7
N4 C12 H12B 109.7
C36 C12 H12B 109.7
H12A C12 H12B 108.2
C9 C13 H13A 109.5
C9 C13 H13B 109.5
H13A C13 H13B 109.5
C9 C13 H13C 109.5
H13A C13 H13C 109.5
H13B C13 H13C 109.5
C11 C14 H14A 109.5
C11 C14 H14B 109.5
H14A C14 H14B 109.5
C11 C14 H14C 109.5
H14A C14 H14C 109.5
H14B C14 H14C 109.5
N5 C15 C26 111.3(4)
N5 C15 H15A 109.4
C26 C15 H15A 109.4
N5 C15 H15B 109.4
C26 C15 H15B 109.4
H15A C15 H15B 108.0
N5 C16 C17 124.0(4)
N5 C16 C20 119.3(4)
C17 C16 C20 116.7(4)
C16 C17 C18 131.6(5)
C16 C17 H17A 114.2
C18 C17 H17A 114.2
N6 C18 C17 123.7(4)
N6 C18 C21 118.6(4)
C17 C18 C21 117.6(4)
N6 C19 C38 112.0(4)
N6 C19 H19A 109.2
C38 C19 H19A 109.2
N6 C19 H19B 109.2
C38 C19 H19B 109.2
H19A C19 H19B 107.9
C16 C20 H20A 109.5
C16 C20 H20B 109.5
H20A C20 H20B 109.5
C16 C20 H20C 109.5
H20A C20 H20C 109.5
H20B C20 H20C 109.5
C18 C21 H21A 109.5
C18 C21 H21B 109.5
H21A C21 H21B 109.5
C18 C21 H21C 109.5
H21A C21 H21C 109.5
H21B C21 H21C 109.5
C27 C22 C23 119.8(5)
C27 C22 C1 120.7(4)
C23 C22 C1 119.4(4)
C24 C23 C22 120.1(4)
C24 C23 C28 120.8(4)
C22 C23 C28 119.1(4)
C23 C24 C25 120.9(4)
C23 C24 C8 119.9(4)
C25 C24 C8 119.1(4)
C26 C25 C24 119.7(4)
C26 C25 C30 119.6(4)
C24 C25 C30 120.6(4)
C25 C26 C27 119.9(5)
C25 C26 C15 118.8(5)
C27 C26 C15 121.2(4)
C22 C27 C26 119.5(5)
C22 C27 C32 120.1(5)
C26 C27 C32 120.3(5)
C23 C28 C29 112.8(4)
C23 C28 H28A 109.0
C29 C28 H28A 109.0
C23 C28 H28B 109.0
C29 C28 H28B 109.0
H28A C28 H28B 107.8
C28 C29 H29A 109.5
C28 C29 H29B 109.5
H29A C29 H29B 109.5
C28 C29 H29C 109.5
H29A C29 H29C 109.5
H29B C29 H29C 109.5
C25 C30 C31 114.0(4)
C25 C30 H30A 108.7
C31 C30 H30A 108.7
C25 C30 H30B 108.7
C31 C30 H30B 108.7
H30A C30 H30B 107.6
C30 C31 H31A 109.5
C30 C31 H31B 109.5
H31A C31 H31B 109.5
C30 C31 H31C 109.5
H31A C31 H31C 109.5
H31B C31 H31C 109.5
C33 C32 C27 113.4(5)
C33 C32 H32A 108.9
C27 C32 H32A 108.9
C33 C32 H32B 108.9
C27 C32 H32B 108.9
H32A C32 H32B 107.7
C32 C33 H33A 109.5
C32 C33 H33B 109.5
H33A C33 H33B 109.5
C32 C33 H33C 109.5
H33A C33 H33C 109.5
H33B C33 H33C 109.5
C39 C34 C35 120.2(5)
C39 C34 C5 119.8(4)
C35 C34 C5 119.9(4)
C36 C35 C34 120.1(5)
C36 C35 C40 119.9(5)
C34 C35 C40 120.0(4)
C35 C36 C37 120.4(5)
C35 C36 C12 118.3(5)
C37 C36 C12 121.2(5)
C36 C37 C38 119.5(5)
C36 C37 C42 121.1(5)
C38 C37 C42 119.4(5)
C37 C38 C39 120.0(5)
C37 C38 C19 121.1(5)
C39 C38 C19 118.9(5)
C34 C39 C38 119.6(5)
C34 C39 C44 121.0(4)
C38 C39 C44 119.4(4)
C35 C40 C41 112.4(4)
C35 C40 H40A 109.1
C41 C40 H40A 109.1
C35 C40 H40B 109.1
C41 C40 H40B 109.1
H40A C40 H40B 107.9
C40 C41 H41A 109.5
C40 C41 H41B 109.5
H41A C41 H41B 109.5
C40 C41 H41C 109.5
H41A C41 H41C 109.5
H41B C41 H41C 109.5
C43 C42 C37 113.8(4)
C43 C42 H42A 108.8
C37 C42 H42A 108.8
C43 C42 H42B 108.8
C37 C42 H42B 108.8
H42A C42 H42B 107.7
C42 C43 H43A 109.5
C42 C43 H43B 109.5
H43A C43 H43B 109.5
C42 C43 H43C 109.5
H43A C43 H43C 109.5
H43B C43 H43C 109.5
C45 C44 C39 114.2(4)
C45 C44 H44A 108.7
C39 C44 H44A 108.7
C45 C44 H44B 108.7
C39 C44 H44B 108.7
H44A C44 H44B 107.6
C44 C45 H45A 109.5
C44 C45 H45B 109.5
H45A C45 H45B 109.5
C44 C45 H45C 109.5
H45A C45 H45C 109.5
H45B C45 H45C 109.5
C49 O1 C46 105.4(7)
O1 C46 C47 109.8(8)
O1 C46 H46A 109.7
C47 C46 H46A 109.7
O1 C46 H46B 109.7
C47 C46 H46B 109.7
H46A C46 H46B 108.2
C46 C47 C48 105.2(8)
C46 C47 H47A 110.7
C48 C47 H47A 110.7
C46 C47 H47B 110.7
C48 C47 H47B 110.7
H47A C47 H47B 108.8
C49 C48 C47 101.4(8)
C49 C48 H48A 111.5
C47 C48 H48A 111.5
C49 C48 H48B 111.5
C47 C48 H48B 111.5
H48A C48 H48B 109.3
O1 C49 C48 108.6(8)
O1 C49 H49A 110.0
C48 C49 H49A 110.0
O1 C49 H49B 110.0
C48 C49 H49B 110.0
H49A C49 H49B 108.4
C49' O1' C46' 110.0(17)
O1' C46' C47' 104.5(14)
O1' C46' H46C 110.9
C47' C46' H46C 110.9
O1' C46' H46D 110.9
C47' C46' H46D 110.9
H46C C46' H46D 108.9
C46' C47' C48' 102.9(14)
C46' C47' H47C 111.2
C48' C47' H47C 111.2
C46' C47' H47D 111.2
C48' C47' H47D 111.2
H47C C47' H47D 109.1
C49' C48' C47' 104.6(14)
C49' C48' H48C 110.8
C47' C48' H48C 110.8
C49' C48' H48D 110.8
C47' C48' H48D 110.8
H48C C48' H48D 108.9
O1' C49' C48' 108.5(16)
O1' C49' H49C 110.0
C48' C49' H49C 110.0
O1' C49' H49D 110.0
C48' C49' H49D 110.0
H49C C49' H49D 108.4

loop_
_geom_bond_atom_site_label_1
_geom_bond_atom_site_label_2
_geom_bond_distance
Cu1 N8 1.886(4)
Cu1 N2 1.908(4)
Cu1 N1 1.910(4)
Cu2 N3 1.901(4)
Cu2 N4 1.908(4)
Cu2 N8 2.084(5)
Cu2 N7 2.210(7)
Cu3 N7 1.840(5)
Cu3 N5 1.908(4)
Cu3 N6 1.917(4)
Cu1' N2 1.88(2)
Cu1' N1 1.91(2)
Cu1' N8 1.91(2)
Cu1' N7' 2.44(2)
Cu2' N4 1.920(6)
Cu2' N3 1.923(6)
Cu2' N8 2.028(6)
Cu3' N7' 1.777(10)
Cu3' N6 1.894(7)
Cu3' N5 1.928(8)
N1 C2 1.324(6)
N1 C1 1.473(6)
N2 C4 1.329(6)
N2 C5 1.481(5)
N3 C9 1.336(6)
N3 C8 1.485(6)
N4 C11 1.333(6)
N4 C12 1.486(6)
N5 C16 1.338(6)
N5 C15 1.477(6)
N6 C18 1.333(6)
N6 C19 1.486(6)
N7 N8 1.096(5)
N7' N8 1.085(7)
C1 C22 1.516(7)
C1 H1A 0.9900
C1 H1B 0.9900
C2 C3 1.413(6)
C2 C6 1.520(6)
C3 C4 1.401(6)
C3 H3A 0.9500
C4 C7 1.526(6)
C5 C34 1.519(7)
C5 H5A 0.9900
C5 H5B 0.9900
C6 H6A 0.9800
C6 H6B 0.9800
C6 H6C 0.9800
C7 H7A 0.9800
C7 H7B 0.9800
C7 H7C 0.9800
C8 C24 1.526(7)
C8 H8A 0.9900
C8 H8B 0.9900
C9 C10 1.416(6)
C9 C13 1.517(6)
C10 C11 1.405(6)
C10 H10A 0.9500
C11 C14 1.522(6)
C12 C36 1.516(7)
C12 H12A 0.9900
C12 H12B 0.9900
C13 H13A 0.9800
C13 H13B 0.9800
C13 H13C 0.9800
C14 H14A 0.9800
C14 H14B 0.9800
C14 H14C 0.9800
C15 C26 1.512(7)
C15 H15A 0.9900
C15 H15B 0.9900
C16 C17 1.391(6)
C16 C20 1.518(6)
C17 C18 1.410(6)
C17 H17A 0.9500
C18 C21 1.511(6)
C19 C38 1.500(7)
C19 H19A 0.9900
C19 H19B 0.9900
C20 H20A 0.9800
C20 H20B 0.9800
C20 H20C 0.9800
C21 H21A 0.9800
C21 H21B 0.9800
C21 H21C 0.9800
C22 C27 1.414(7)
C22 C23 1.415(7)
C23 C24 1.384(6)
C23 C28 1.522(7)
C24 C25 1.409(7)
C25 C26 1.405(7)
C25 C30 1.515(7)
C26 C27 1.418(7)
C27 C32 1.515(7)
C28 C29 1.529(6)
C28 H28A 0.9900
C28 H28B 0.9900
C29 H29A 0.9800
C29 H29B 0.9800
C29 H29C 0.9800
C30 C31 1.535(6)
C30 H30A 0.9900
C30 H30B 0.9900
C31 H31A 0.9800
C31 H31B 0.9800
C31 H31C 0.9800
C32 C33 1.491(7)
C32 H32A 0.9900
C32 H32B 0.9900
C33 H33A 0.9800
C33 H33B 0.9800
C33 H33C 0.9800
C34 C39 1.399(7)
C34 C35 1.404(7)
C35 C36 1.404(7)
C35 C40 1.519(7)
C36 C37 1.405(7)
C37 C38 1.407(7)
C37 C42 1.519(7)
C38 C39 1.425(7)
C39 C44 1.524(7)
C40 C41 1.534(6)
C40 H40A 0.9900
C40 H40B 0.9900
C41 H41A 0.9800
C41 H41B 0.9800
C41 H41C 0.9800
C42 C43 1.519(6)
C42 H42A 0.9900
C42 H42B 0.9900
C43 H43A 0.9800
C43 H43B 0.9800
C43 H43C 0.9800
C44 C45 1.510(7)
C44 H44A 0.9900
C44 H44B 0.9900
C45 H45A 0.9800
C45 H45B 0.9800
C45 H45C 0.9800
O1 C49 1.408(11)
O1 C46 1.42(1)
C46 C47 1.466(11)
C46 H46A 0.9900
C46 H46B 0.9900
C47 C48 1.558(12)
C47 H47A 0.9900
C47 H47B 0.9900
C48 C49 1.537(12)
C48 H48A 0.9900
C48 H48B 0.9900
C49 H49A 0.9900
C49 H49B 0.9900
O1' C49' 1.41(2)
O1' C46' 1.45(2)
C46' C47' 1.485(19)
C46' H46C 0.9900
C46' H46D 0.9900
C47' C48' 1.56(2)
C47' H47C 0.9900
C47' H47D 0.9900
C48' C49' 1.46(2)
C48' H48C 0.9900
C48' H48D 0.9900
C49' H49C 0.9900
C49' H49D 0.9900
